data_2212475
loop_
_publ_author_name
'Xue-Fang Shi'
'Lei He'
'Guo-Zhun Ma'
'Cui-Cui Yuan'

_publ_section_title
;
 <i>N</i>'-(4-Hydroxy-3-methoxybenzylidene)isonicotinohydrazide
 monohydrate
;
_journal_coeditor_code BT2252
_journal_issue 3
_journal_name_full 'Acta Crystallographica Section E'
_journal_page_first o1119
_journal_page_last o1120
_journal_paper_doi 10.1107/S1600536807004874
_journal_volume 63
_journal_year 2007
_chemical_formula_iupac 'C14 H15 N3 O4'
_chemical_formula_moiety 'C14 H15 N3 O4'
_chemical_formula_sum 'C14 H15 N3 O4'
_chemical_formula_weight 289.29
_chemical_melting_point 493.5(15)
_chemical_name_systematic
;
N'-(4-Hydroxy-3-methoxybenzylidene)isonicotinohydazide monohydrate
;
_space_group_IT_number 14
_symmetry_cell_setting monoclinic
_symmetry_space_group_name_Hall '-P 2yn'
_symmetry_space_group_name_H-M 'P 1 21/n 1'
_atom_sites_solution_hydrogens geom
_atom_sites_solution_primary direct
_atom_sites_solution_secondary difmap
_cell_angle_alpha 90.00
_cell_angle_beta 98.420(4)
_cell_angle_gamma 90.00
_cell_formula_units_Z 4
_cell_length_a 13.343(3)
_cell_length_b 6.5277(13)
_cell_length_c 16.005(3)
_cell_measurement_reflns_used 2280
_cell_measurement_temperature 294(2)
_cell_measurement_theta_max 26.32
_cell_measurement_theta_min 2.57
_cell_volume 1379.0(5)
_computing_cell_refinement SMART
_computing_data_collection 'SMART (Bruker, 1997)'
_computing_data_reduction SAINT
_computing_molecular_graphics 'SHELXTL (Bruker, 1997)'
_computing_publication_material SHELXTL
_computing_structure_refinement 'SHELXL97 (Sheldrick, 1997)'
_computing_structure_solution 'SHELXS97 (Sheldrick, 1997)'
_diffrn_ambient_temperature 294(2)
_diffrn_measured_fraction_theta_full 0.995
_diffrn_measured_fraction_theta_max 0.995
_diffrn_measurement_device_type 'Bruker SMART'
_diffrn_measurement_method '\f and \w'
_diffrn_radiation_monochromator graphite
_diffrn_radiation_source 'fine-focus sealed tube'
_diffrn_radiation_type MoK\a
_diffrn_radiation_wavelength 0.71070
_diffrn_reflns_av_R_equivalents 0.0320
_diffrn_reflns_av_sigmaI/netI 0.0354
_diffrn_reflns_limit_h_max 14
_diffrn_reflns_limit_h_min -16
_diffrn_reflns_limit_k_max 8
_diffrn_reflns_limit_k_min -8
_diffrn_reflns_limit_l_max 20
_diffrn_reflns_limit_l_min -14
_diffrn_reflns_number 7600
_diffrn_reflns_theta_full 26.43
_diffrn_reflns_theta_max 26.43
_diffrn_reflns_theta_min 1.86
_diffrn_standards_decay_% 0
_diffrn_standards_interval_count 0
_diffrn_standards_interval_time 0
_diffrn_standards_number 0
_exptl_absorpt_coefficient_mu 0.104
_exptl_absorpt_correction_T_max 0.9815
_exptl_absorpt_correction_T_min 0.9734
_exptl_absorpt_correction_type multi-scan
_exptl_absorpt_process_details '(SADABS; Sheldrick, 1996)'
_exptl_crystal_colour colorless
_exptl_crystal_density_diffrn 1.393
_exptl_crystal_density_method 'not measured'
_exptl_crystal_description block
_exptl_crystal_F_000 608
_exptl_crystal_size_max 0.26
_exptl_crystal_size_mid 0.20
_exptl_crystal_size_min 0.18
_refine_diff_density_max 0.155
_refine_diff_density_min -0.163
_refine_ls_extinction_method none
_refine_ls_goodness_of_fit_ref 1.010
_refine_ls_hydrogen_treatment mixed
_refine_ls_matrix_type full
_refine_ls_number_parameters 203
_refine_ls_number_reflns 2826
_refine_ls_number_restraints 3
_refine_ls_restrained_S_all 1.011
_refine_ls_R_factor_all 0.0709
_refine_ls_R_factor_gt 0.0388
_refine_ls_shift/su_max 0.001
_refine_ls_shift/su_mean 0.000
_refine_ls_structure_factor_coef Fsqd
_refine_ls_weighting_details 'calc w=1/[\s^2^(Fo^2^)+(0.0492P)^2^+0.2925P] where P=(Fo^2^+2Fc^2^)/3'
_refine_ls_weighting_scheme calc
_refine_ls_wR_factor_gt 0.0916
_refine_ls_wR_factor_ref 0.1088
_reflns_number_gt 1847
_reflns_number_total 2826
_reflns_threshold_expression I>2\s(I)
_cod_data_source_file bt2252.cif
_cod_data_source_block I
_cod_depositor_comments
;
The following automatic conversions were performed:
'_symmetry_cell_setting' value 'Monoclinic' changed to 'monoclinic'
according to '/home/saulius/struct/CIF-dictionaries/cif_core.dic'
dictionary named 'cif_core.dic' version 2.4.1 from 2010-06-29.

Automatic conversion script
Id: cif_fix_enum 1527 2010-12-29 10:47:43Z saulius 

The following automatic conversions were performed:

'_chemical_melting_point' value '492--495' was changed to '493.5(15)'
- the average value was taken and precision was estimated.

Automatic conversion script
Id: cif_fix_values 1646 2011-03-28 12:23:43Z adriana 

The following automatic conversions were performed:

'_chemical_melting_point' value '492--495' was changed to '493.5(15)'
- the average value was taken and precision was
estimated.

'_symmetry_cell_setting' value 'Monoclinic' changed to
'monoclinic' according to
/home/saulius/struct/CIF-dictionaries/cif_core.dic dictionary named
'cif_core.dic' version 2.4.1 from 2010-06-29.

Automatic conversion script
Id: cif_fix_values 1715 2011-07-08 13:25:40Z adriana 
;
_cod_original_sg_symbol_H-M 'P 21/n'
_cod_database_code 2212475
_cod_database_fobs_code 2212475

loop_
_symmetry_equiv_pos_as_xyz
'x, y, z'
'-x+1/2, y+1/2, -z+1/2'
'-x, -y, -z'
'x-1/2, -y-1/2, z-1/2'

loop_
_atom_site_type_symbol
_atom_site_label
_atom_site_fract_x
_atom_site_fract_y
_atom_site_fract_z
_atom_site_U_iso_or_equiv
_atom_site_adp_type
_atom_site_calc_flag
_atom_site_refinement_flags
_atom_site_occupancy
O O1 0.43809(10) 0.77106(19) 0.40493(10) 0.0623(4) Uani d . 1
O O2 1.06930(9) 0.8686(2) 0.31664(9) 0.0535(4) Uani d D 1
H H2 1.0776(18) 0.990(3) 0.3396(14) 0.080 Uiso d D 1
O O3 0.94522(9) 1.08280(18) 0.40071(8) 0.0459(3) Uani d . 1
N N1 0.18203(11) 0.2035(2) 0.37348(10) 0.0491(4) Uani d . 1
N N2 0.53408(10) 0.5008(2) 0.38051(10) 0.0412(4) Uani d . 1
H H2A 0.5433(15) 0.373(3) 0.3804(12) 0.049 Uiso d . 1
N N3 0.61921(10) 0.6221(2) 0.37714(9) 0.0406(4) Uani d . 1
C C1 0.26915(14) 0.1321(3) 0.35493(14) 0.0544(5) Uani d . 1
H H1 0.2709 -0.0021 0.3357 0.065 Uiso calc R 1
C C2 0.35733(14) 0.2450(3) 0.36242(14) 0.0505(5) Uani d . 1
H H2B 0.4166 0.1863 0.3494 0.061 Uiso calc R 1
C C3 0.35696(12) 0.4446(2) 0.38914(11) 0.0359(4) Uani d . 1
C C4 0.26716(14) 0.5203(3) 0.40934(14) 0.0551(6) Uani d . 1
H H4 0.2632 0.6542 0.4284 0.066 Uiso calc R 1
C C5 0.18303(14) 0.3945(3) 0.40092(15) 0.0587(6) Uani d . 1
H H5 0.1233 0.4477 0.4155 0.070 Uiso calc R 1
C C6 0.44677(13) 0.5868(3) 0.39315(11) 0.0389(4) Uani d . 1
C C7 0.69124(12) 0.5283(3) 0.34852(11) 0.0388(4) Uani d . 1
H H7 0.6811 0.3929 0.3314 0.047 Uiso calc R 1
C C8 0.78864(12) 0.6241(3) 0.34154(11) 0.0360(4) Uani d . 1
C C9 0.81646(12) 0.8153(2) 0.37732(11) 0.0359(4) Uani d . 1
H H9 0.7723 0.8862 0.4067 0.043 Uiso calc R 1
C C10 0.90944(12) 0.8982(2) 0.36891(10) 0.0347(4) Uani d . 1
C C11 0.97676(12) 0.7914(3) 0.32485(11) 0.0374(4) Uani d . 1
C C12 0.94930(13) 0.6032(3) 0.29006(11) 0.0418(4) Uani d . 1
H H12 0.9936 0.5316 0.2610 0.050 Uiso calc R 1
C C13 0.85576(12) 0.5206(3) 0.29833(11) 0.0404(4) Uani d . 1
H H13 0.8377 0.3935 0.2745 0.048 Uiso calc R 1
C C14 0.89027(14) 1.1798(3) 0.45948(12) 0.0492(5) Uani d . 1
H H14A 0.8234 1.2134 0.4320 0.074 Uiso calc R 1
H H14B 0.9248 1.3028 0.4802 0.074 Uiso calc R 1
H H14C 0.8855 1.0887 0.5058 0.074 Uiso calc R 1
O O4 0.60654(11) 0.0880(2) 0.43262(10) 0.0579(4) Uani d D 1
H H4A 0.595(2) 0.106(4) 0.4841(13) 0.087 Uiso d D 1
H H4B 0.5877(19) -0.032(3) 0.4252(16) 0.087 Uiso d D 1

loop_
_atom_site_aniso_label
_atom_site_aniso_U_11
_atom_site_aniso_U_22
_atom_site_aniso_U_33
_atom_site_aniso_U_12
_atom_site_aniso_U_13
_atom_site_aniso_U_23
O1 0.0456(8) 0.0329(7) 0.1120(12) -0.0063(6) 0.0238(8) -0.0136(7)
O2 0.0326(7) 0.0622(9) 0.0692(9) -0.0186(6) 0.0196(6) -0.0190(7)
O3 0.0352(7) 0.0382(7) 0.0657(8) -0.0091(5) 0.0121(6) -0.0118(6)
N1 0.0289(8) 0.0486(10) 0.0709(11) -0.0095(7) 0.0115(7) -0.0017(8)
N2 0.0262(8) 0.0295(7) 0.0690(11) -0.0083(7) 0.0106(7) -0.0023(8)
N3 0.0269(8) 0.0352(8) 0.0594(10) -0.0098(6) 0.0058(7) 0.0005(7)
C1 0.0359(11) 0.0411(11) 0.0895(16) -0.0096(8) 0.0200(10) -0.0108(11)
C2 0.0308(10) 0.0391(10) 0.0857(15) -0.0048(8) 0.0223(9) -0.0112(10)
C3 0.0279(9) 0.0350(9) 0.0459(10) -0.0037(7) 0.0087(7) -0.0006(8)
C4 0.0354(10) 0.0420(11) 0.0909(16) -0.0017(9) 0.0189(10) -0.0136(10)
C5 0.0301(10) 0.0559(13) 0.0935(16) 0.0001(9) 0.0211(10) -0.0100(12)
C6 0.0334(10) 0.0320(9) 0.0520(11) -0.0054(7) 0.0089(8) -0.0027(8)
C7 0.0284(9) 0.0348(9) 0.0516(11) -0.0063(7) 0.0002(8) 0.0022(8)
C8 0.0254(8) 0.0367(9) 0.0450(10) -0.0042(7) 0.0022(7) 0.0059(8)
C9 0.0248(9) 0.0377(9) 0.0447(10) 0.0003(7) 0.0039(7) 0.0011(8)
C10 0.0272(9) 0.0333(9) 0.0422(9) -0.0039(7) 0.0002(7) 0.0006(8)
C11 0.0240(8) 0.0461(10) 0.0423(10) -0.0075(7) 0.0054(7) -0.0006(8)
C12 0.0323(9) 0.0470(10) 0.0470(10) -0.0039(8) 0.0084(8) -0.0078(9)
C13 0.0343(9) 0.0361(9) 0.0496(11) -0.0059(8) 0.0024(8) -0.0034(8)
C14 0.0466(11) 0.0418(11) 0.0590(12) 0.0000(9) 0.0071(9) -0.0112(9)
O4 0.0562(9) 0.0379(7) 0.0805(10) -0.0085(7) 0.0135(8) -0.0065(8)

loop_
_atom_type_symbol
_atom_type_description
_atom_type_scat_dispersion_real
_atom_type_scat_dispersion_imag
_atom_type_scat_source
C C 0.0033 0.0016 'International Tables Vol C Tables 4.2.6.8 and 6.1.1.4'
H H 0.0000 0.0000 'International Tables Vol C Tables 4.2.6.8 and 6.1.1.4'
N N 0.0061 0.0033 'International Tables Vol C Tables 4.2.6.8 and 6.1.1.4'
O O 0.0106 0.0060 'International Tables Vol C Tables 4.2.6.8 and 6.1.1.4'

loop_
_geom_angle_atom_site_label_1
_geom_angle_atom_site_label_2
_geom_angle_atom_site_label_3
_geom_angle
_geom_angle_publ_flag
C11 O2 H2 110.9(15) ?
C10 O3 C14 116.92(13) ?
C5 N1 C1 116.08(15) ?
C6 N2 N3 120.10(14) y
C6 N2 H2A 123.2(14) ?
N3 N2 H2A 116.3(14) ?
C7 N3 N2 113.67(14) y
N1 C1 C2 123.89(18) ?
N1 C1 H1 118.1 ?
C2 C1 H1 118.1 ?
C3 C2 C1 119.55(17) ?
C3 C2 H2B 120.2 ?
C1 C2 H2B 120.2 ?
C2 C3 C4 117.17(15) ?
C2 C3 C6 123.94(15) ?
C4 C3 C6 118.81(15) ?
C3 C4 C5 119.12(18) ?
C3 C4 H4 120.4 ?
C5 C4 H4 120.4 ?
N1 C5 C4 124.17(18) ?
N1 C5 H5 117.9 ?
C4 C5 H5 117.9 ?
O1 C6 N2 122.71(15) y
O1 C6 C3 121.18(15) ?
N2 C6 C3 116.08(15) ?
N3 C7 C8 123.09(16) y
N3 C7 H7 118.5 ?
C8 C7 H7 118.5 ?
C13 C8 C9 119.14(15) ?
C13 C8 C7 118.49(15) ?
C9 C8 C7 122.37(16) ?
C10 C9 C8 119.90(16) ?
C10 C9 H9 120.0 ?
C8 C9 H9 120.0 ?
O3 C10 C9 125.47(15) ?
O3 C10 C11 114.20(14) ?
C9 C10 C11 120.33(15) ?
O2 C11 C12 118.95(16) ?
O2 C11 C10 121.45(15) ?
C12 C11 C10 119.59(15) ?
C11 C12 C13 119.97(17) ?
C11 C12 H12 120.0 ?
C13 C12 H12 120.0 ?
C12 C13 C8 121.06(16) ?
C12 C13 H13 119.5 ?
C8 C13 H13 119.5 ?
O3 C14 H14A 109.5 ?
O3 C14 H14B 109.5 ?
H14A C14 H14B 109.5 ?
O3 C14 H14C 109.5 ?
H14A C14 H14C 109.5 ?
H14B C14 H14C 109.5 ?
H4A O4 H4B 100(2) ?

loop_
_geom_bond_atom_site_label_1
_geom_bond_atom_site_label_2
_geom_bond_distance
_geom_bond_publ_flag
O1 C6 1.225(2) y
O2 C11 1.358(2) y
O2 H2 0.876(16) ?
O3 C10 1.3668(19) y
O3 C14 1.423(2) y
N1 C5 1.321(2) y
N1 C1 1.326(2) y
N2 C6 1.335(2) y
N2 N3 1.3923(18) y
N2 H2A 0.841(19) ?
N3 C7 1.280(2) y
C1 C2 1.379(3) ?
C1 H1 0.9300 ?
C2 C3 1.371(2) ?
C2 H2B 0.9300 ?
C3 C4 1.377(2) ?
C3 C6 1.510(2) ?
C4 C5 1.381(3) ?
C4 H4 0.9300 ?
C5 H5 0.9300 ?
C7 C8 1.461(2) y
C7 H7 0.9300 ?
C8 C13 1.385(2) ?
C8 C9 1.400(2) ?
C9 C10 1.378(2) ?
C9 H9 0.9300 ?
C10 C11 1.405(2) ?
C11 C12 1.376(2) ?
C12 C13 1.384(2) ?
C12 H12 0.9300 ?
C13 H13 0.9300 ?
C14 H14A 0.9600 ?
C14 H14B 0.9600 ?
C14 H14C 0.9600 ?
O4 H4A 0.87(2) ?
O4 H4B 0.83(2) ?

loop_
_geom_hbond_atom_site_label_D
_geom_hbond_atom_site_label_H
_geom_hbond_atom_site_label_A
_geom_hbond_site_symmetry_A
_geom_hbond_distance_DH
_geom_hbond_distance_HA
_geom_hbond_distance_DA
_geom_hbond_angle_DHA
O4 H4B N3 1_545 0.83(2) 2.44(2) 3.179(2) 149(2)
O4 H4B O1 1_545 0.83(2) 2.36(2) 3.0391(19) 140(2)
O4 H4A O1 3_666 0.87(2) 2.05(2) 2.901(2) 165(2)
N2 H2A O4 . 0.841(19) 2.16(2) 2.942(2) 154.1(18)
O2 H2 O3 . 0.876(16) 2.22(2) 2.6757(18) 111.7(18)
O2 H2 N1 1_665 0.876(16) 1.987(19) 2.733(2) 142(2)

loop_
_geom_torsion_atom_site_label_1
_geom_torsion_atom_site_label_2
_geom_torsion_atom_site_label_3
_geom_torsion_atom_site_label_4
_geom_torsion
_geom_torsion_publ_flag
C6 N2 N3 C7 -166.97(16) y
C5 N1 C1 C2 -0.3(3) ?
N1 C1 C2 C3 -1.1(3) ?
C1 C2 C3 C4 1.6(3) ?
C1 C2 C3 C6 -175.09(19) ?
C2 C3 C4 C5 -0.7(3) ?
C6 C3 C4 C5 176.14(19) ?
C1 N1 C5 C4 1.3(3) ?
C3 C4 C5 N1 -0.8(3) ?
N3 N2 C6 O1 -2.4(3) y
N3 N2 C6 C3 175.49(15) y
C2 C3 C6 O1 168.7(2) ?
C4 C3 C6 O1 -8.0(3) ?
C2 C3 C6 N2 -9.3(3) ?
C4 C3 C6 N2 174.06(18) ?
N2 N3 C7 C8 -178.33(15) y
N3 C7 C8 C13 -170.50(17) ?
N3 C7 C8 C9 9.9(3) ?
C13 C8 C9 C10 0.3(2) ?
C7 C8 C9 C10 179.87(15) ?
C14 O3 C10 C9 11.8(2) ?
C14 O3 C10 C11 -168.05(15) ?
C8 C9 C10 O3 179.92(15) ?
C8 C9 C10 C11 -0.3(2) ?
O3 C10 C11 O2 0.7(2) ?
C9 C10 C11 O2 -179.13(16) ?
O3 C10 C11 C12 179.84(15) ?
C9 C10 C11 C12 0.0(2) ?
O2 C11 C12 C13 179.38(16) ?
C10 C11 C12 C13 0.2(3) ?
C11 C12 C13 C8 -0.2(3) ?
C9 C8 C13 C12 -0.1(3) ?
C7 C8 C13 C12 -179.67(16) ?

loop_
_cod_related_entry_id
_cod_related_entry_database
_cod_related_entry_code
1 ChemSpider 21185526
